data_9015575
loop_
_publ_author_name
'Zheng, X. G.'
'Kawae, T.'
'Kashitani, Y.'
'Li, C. S.'
'Tateiwa, N.'
'Takeda, K.'
'Yamada, H.'
'Xu, C. N.'
'Ren, Y.'

_publ_section_title
;
 Unconventional magnetic transitions in the mineral clinoatacamite
;
_journal_name_full 'Physical Review B'
_journal_page_first 052409
_journal_page_last 052404
_journal_paper_doi 10.1103/PhysRevB.71.052409
_journal_volume 71
_journal_year 2005
_chemical_compound_source Synthetic
_chemical_formula_sum 'Cl Cu2 H3 O3'
_chemical_name_mineral Clinoatacamite
_space_group_IT_number 14
_symmetry_space_group_name_Hall '-P 2yn'
_symmetry_space_group_name_H-M 'P 1 21/n 1'
_cell_angle_alpha 90
_cell_angle_beta 99.6515
_cell_angle_gamma 90
_cell_formula_units_Z 4
_cell_length_a 6.1637
_cell_length_b 6.8166
_cell_length_c 9.1140
_cell_volume 377.509
_database_code_amcsd 0017752
_exptl_crystal_density_diffrn 3.758
_cod_original_formula_sum 'Cu2 (O3 Cl) H3'
_cod_database_code 9015575

loop_
_space_group_symop_operation_xyz
x,y,z
1/2+x,1/2-y,1/2+z
1/2-x,1/2+y,1/2-z
-x,-y,-z

loop_
_atom_site_label
_atom_site_fract_x
_atom_site_fract_y
_atom_site_fract_z
_atom_site_U_iso_or_equiv
_atom_site_type_symbol
_atom_site_attached_hydrogens
Cu1 0.00000 0.50000 0.50000 0.00720 Cu 0
Cu2 0.00000 0.00000 0.00000 0.00720 Cu 0
Cu3 0.25900 0.23580 0.74680 0.00720 Cu 0
O-H1 0.31100 0.28830 0.55130 0.01260 O 1
O-H2 0.42550 -0.00800 0.77890 0.01260 O 1
O-H3 0.25230 0.68440 0.53620 0.01260 O 1
Cl 0.11300 -0.00440 0.30800 0.01410 Cl 0

loop_
_cod_changelog_entry_id
_cod_changelog_entry_author
_cod_changelog_entry_date
_cod_changelog_entry_text
1
;cod-tools version 3.8.0
Id: cif_guess_AMCSD_atom_types 9574 2023-05-10 09:00:05Z saulius
;
2023-05-10T18:56:10+03:00
;Derived atom types and hydrogen counts
from atom names that follow the AMCSD naming convention
(Wat == water, O-H == hydroxyl).
;

loop_
_cod_related_entry_id
_cod_related_entry_database
_cod_related_entry_code
1 AMCSD 0017752
